data_2224993
loop_
_publ_author_name
'Howie, R. Alan'
'Gon\,calves, Raoni S.'
'de Souza, Marcus V. N.'
'Tiekink, Edward R. T.'
'Wardell, James L.'

_publ_section_title
;
 2-Bromopyridine-3-carboxylic acid
;
_journal_coeditor_code HB5318
_journal_issue 2
_journal_name_full 'Acta Crystallographica Section E'
_journal_page_first o486
_journal_paper_doi 10.1107/S1600536810003314
_journal_volume 66
_journal_year 2010
_chemical_formula_iupac 'C6 H4 Br N O2'
_chemical_formula_moiety 'C6 H4 Br N O2'
_chemical_formula_sum 'C6 H4 Br N O2'
_chemical_formula_weight 202.01
_chemical_name_systematic
;
2-Bromopyridine-3-carboxylic acid
;
_space_group_IT_number 14
_symmetry_cell_setting monoclinic
_symmetry_space_group_name_Hall '-P 2ybc'
_symmetry_space_group_name_H-M 'P 1 21/c 1'
_atom_sites_solution_hydrogens geom
_atom_sites_solution_primary direct
_atom_sites_solution_secondary difmap
_audit_creation_method SHELXL-97
_cell_angle_alpha 90
_cell_angle_beta 96.695(4)
_cell_angle_gamma 90
_cell_formula_units_Z 4
_cell_length_a 3.9286(3)
_cell_length_b 12.9737(9)
_cell_length_c 12.8570(8)
_cell_measurement_reflns_used 24006
_cell_measurement_temperature 120(2)
_cell_measurement_theta_max 27.5
_cell_measurement_theta_min 2.9
_cell_volume 650.83(8)
_computing_cell_refinement 'DENZO (Otwinowski & Minor, 1997) and COLLECT (Hooft, 1998)'
_computing_data_collection 'COLLECT (Hooft, 1998)'
_computing_data_reduction 'DENZO (Otwinowski & Minor, 1997) and COLLECT (Hooft, 1998)'
_computing_molecular_graphics 'ORTEP-3 (Farrugia, 1997) and DIAMOND (Brandenburg, 2006)'
_computing_publication_material 'publCIF (Westrip, 2010)'
_computing_structure_refinement 'SHELXL97 (Sheldrick, 2008)'
_computing_structure_solution 'SHELXS97 (Sheldrick, 2008)'
_diffrn_ambient_temperature 120(2)
_diffrn_detector_area_resol_mean 9.091
_diffrn_measured_fraction_theta_full 0.998
_diffrn_measured_fraction_theta_max 0.998
_diffrn_measurement_device_type 'Nonius KappaCCD area-detector'
_diffrn_measurement_method '\f and \w scans'
_diffrn_radiation_monochromator '10 cm confocal mirrors'
_diffrn_radiation_source 'Enraf Nonius FR591 rotating anode'
_diffrn_radiation_type MoK\a
_diffrn_radiation_wavelength 0.71073
_diffrn_reflns_av_R_equivalents 0.070
_diffrn_reflns_av_sigmaI/netI 0.046
_diffrn_reflns_limit_h_max 4
_diffrn_reflns_limit_h_min -4
_diffrn_reflns_limit_k_max 15
_diffrn_reflns_limit_k_min -15
_diffrn_reflns_limit_l_max 13
_diffrn_reflns_limit_l_min -15
_diffrn_reflns_number 7699
_diffrn_reflns_theta_full 25.0
_diffrn_reflns_theta_max 25.0
_diffrn_reflns_theta_min 3.2
_diffrn_standards_decay_% 0
_diffrn_standards_number 0
_exptl_absorpt_coefficient_mu 6.242
_exptl_absorpt_correction_T_max 0.607
_exptl_absorpt_correction_T_min 0.453
_exptl_absorpt_correction_type multi-scan
_exptl_absorpt_process_details '(SADABS; Sheldrick, 2007)'
_exptl_crystal_colour colourless
_exptl_crystal_density_diffrn 2.062
_exptl_crystal_density_method 'not measured'
_exptl_crystal_description block
_exptl_crystal_F_000 392
_exptl_crystal_size_max 0.10
_exptl_crystal_size_mid 0.09
_exptl_crystal_size_min 0.08
_refine_diff_density_max 0.86
_refine_diff_density_min -0.62
_refine_ls_extinction_method none
_refine_ls_goodness_of_fit_ref 1.06
_refine_ls_hydrogen_treatment constr
_refine_ls_matrix_type full
_refine_ls_number_parameters 92
_refine_ls_number_reflns 1147
_refine_ls_number_restraints 0
_refine_ls_restrained_S_all 1.06
_refine_ls_R_factor_all 0.060
_refine_ls_R_factor_gt 0.038
_refine_ls_shift/su_max 0.001
_refine_ls_shift/su_max_lt 0.001
_refine_ls_structure_factor_coef Fsqd
_refine_ls_weighting_details 'calc w=1/[\s^2^(Fo^2^)+(0.0439P)^2^+1.1585P] where P=(Fo^2^+2Fc^2^)/3'
_refine_ls_weighting_scheme calc
_refine_ls_wR_factor_gt 0.083
_refine_ls_wR_factor_ref 0.093
_reflns_number_gt 882
_reflns_number_total 1147
_reflns_threshold_expression I>2\s(I)
_cod_data_source_file hb5318.cif
_cod_data_source_block I
_cod_original_sg_symbol_H-M 'P 21/c'
_cod_database_code 2224993
_cod_database_fobs_code 2224993

loop_
_symmetry_equiv_pos_as_xyz
'x, y, z'
'-x, y+1/2, -z+1/2'
'-x, -y, -z'
'x, -y-1/2, z-1/2'

loop_
_atom_site_type_symbol
_atom_site_label
_atom_site_fract_x
_atom_site_fract_y
_atom_site_fract_z
_atom_site_U_iso_or_equiv
_atom_site_adp_type
_atom_site_calc_flag
_atom_site_refinement_flags
_atom_site_occupancy
_atom_site_disorder_assembly
_atom_site_disorder_group
Br Br 0.26644(13) 0.59770(4) 0.89357(4) 0.0284(2) Uani d . 1 . .
O O1 -0.1485(10) 0.8088(3) 0.6204(3) 0.0329(9) Uani d . 1 . .
H H1 -0.2563 0.7783 0.5691 0.049 Uiso calc R 1 . .
O O2 0.0225(11) 0.6488(3) 0.6647(3) 0.0484(12) Uani d . 1 . .
N N1 0.5499(10) 0.7843(3) 0.9471(3) 0.0257(10) Uani d . 1 . .
C C2 0.3563(13) 0.7384(4) 0.8676(4) 0.0237(11) Uani d . 1 . .
C C3 0.2287(12) 0.7899(4) 0.7756(4) 0.0246(11) Uani d . 1 . .
C C4 0.3069(14) 0.8942(4) 0.7698(4) 0.0303(12) Uani d . 1 . .
H H4 0.2193 0.9327 0.7098 0.036 Uiso calc R 1 . .
C C5 0.5111(13) 0.9428(4) 0.8507(4) 0.0252(12) Uani d . 1 . .
H H5 0.5688 1.0137 0.8461 0.030 Uiso calc R 1 . .
C C6 0.6276(13) 0.8854(4) 0.9378(4) 0.0268(12) Uani d . 1 . .
H H6 0.7679 0.9179 0.9935 0.032 Uiso calc R 1 . .
C C7 0.0240(13) 0.7406(4) 0.6822(4) 0.0290(12) Uani d . 1 . .

loop_
_atom_site_aniso_label
_atom_site_aniso_U_11
_atom_site_aniso_U_22
_atom_site_aniso_U_33
_atom_site_aniso_U_12
_atom_site_aniso_U_13
_atom_site_aniso_U_23
Br 0.0342(3) 0.0217(3) 0.0277(3) -0.0033(2) -0.0029(2) 0.0016(2)
O1 0.042(2) 0.030(2) 0.025(2) 0.0023(18) -0.0059(17) -0.0007(16)
O2 0.072(3) 0.027(2) 0.041(2) 0.009(2) -0.018(2) -0.0066(19)
N1 0.031(2) 0.024(2) 0.023(2) 0.0023(19) 0.0034(19) -0.0008(19)
C2 0.021(2) 0.024(3) 0.026(3) 0.002(2) 0.005(2) -0.001(2)
C3 0.023(3) 0.026(3) 0.024(3) 0.005(2) 0.002(2) -0.003(2)
C4 0.035(3) 0.025(3) 0.029(3) 0.003(2) -0.003(2) 0.003(2)
C5 0.030(3) 0.020(3) 0.026(3) -0.001(2) 0.003(2) -0.003(2)
C6 0.027(3) 0.028(3) 0.024(3) 0.000(2) -0.002(2) -0.007(2)
C7 0.028(3) 0.031(3) 0.027(3) 0.003(2) 0.000(2) 0.002(2)

loop_
_atom_type_symbol
_atom_type_description
_atom_type_scat_dispersion_real
_atom_type_scat_dispersion_imag
_atom_type_scat_source
C C 0.0033 0.0016 'International Tables Vol C Tables 4.2.6.8 and 6.1.1.4'
H H 0.0000 0.0000 'International Tables Vol C Tables 4.2.6.8 and 6.1.1.4'
Br Br -0.2901 2.4595 'International Tables Vol C Tables 4.2.6.8 and 6.1.1.4'
N N 0.0061 0.0033 'International Tables Vol C Tables 4.2.6.8 and 6.1.1.4'
O O 0.0106 0.0060 'International Tables Vol C Tables 4.2.6.8 and 6.1.1.4'

loop_
_geom_angle_atom_site_label_1
_geom_angle_atom_site_label_2
_geom_angle_atom_site_label_3
_geom_angle_site_symmetry_1
_geom_angle_site_symmetry_3
_geom_angle
_geom_angle_publ_flag
C7 O1 H1 . . 109.5 ?
C2 N1 C6 . . 118.4(4) ?
N1 C2 C3 . . 123.3(5) ?
N1 C2 Br . . 113.2(3) ?
C3 C2 Br . . 123.5(4) ?
C4 C3 C2 . . 116.7(5) ?
C4 C3 C7 . . 118.1(4) ?
C2 C3 C7 . . 125.2(4) ?
C5 C4 C3 . . 120.9(5) ?
C5 C4 H4 . . 119.5 ?
C3 C4 H4 . . 119.5 ?
C6 C5 C4 . . 118.1(5) ?
C6 C5 H5 . . 121.0 ?
C4 C5 H5 . . 121.0 ?
N1 C6 C5 . . 122.6(4) ?
N1 C6 H6 . . 118.7 ?
C5 C6 H6 . . 118.7 ?
O2 C7 O1 . . 123.7(5) ?
O2 C7 C3 . . 123.8(5) ?
O1 C7 C3 . . 112.6(4) ?

loop_
_geom_bond_atom_site_label_1
_geom_bond_atom_site_label_2
_geom_bond_site_symmetry_2
_geom_bond_distance
_geom_bond_publ_flag
Br C2 . 1.897(5) ?
O1 C7 . 1.322(6) ?
O1 H1 . 0.8400 ?
O2 C7 . 1.213(6) ?
N1 C2 . 1.340(6) ?
N1 C6 . 1.356(6) ?
C2 C3 . 1.400(7) ?
C3 C4 . 1.392(7) ?
C3 C7 . 1.507(7) ?
C4 C5 . 1.388(7) ?
C4 H4 . 0.9500 ?
C5 C6 . 1.378(7) ?
C5 H5 . 0.9500 ?
C6 H6 . 0.9500 ?

loop_
_geom_hbond_atom_site_label_D
_geom_hbond_atom_site_label_H
_geom_hbond_atom_site_label_A
_geom_hbond_site_symmetry_A
_geom_hbond_distance_DH
_geom_hbond_distance_HA
_geom_hbond_distance_DA
_geom_hbond_angle_DHA
O1 H1 N1 4_475 0.84 1.85 2.685(5) 173
C5 H5 O2 2_656 0.95 2.39 3.258(7) 152
C6 H6 O2 4_676 0.95 2.47 3.171(6) 131

loop_
_geom_torsion_atom_site_label_1
_geom_torsion_atom_site_label_2
_geom_torsion_atom_site_label_3
_geom_torsion_atom_site_label_4
_geom_torsion_site_symmetry_1
_geom_torsion_site_symmetry_2
_geom_torsion_site_symmetry_3
_geom_torsion_site_symmetry_4
_geom_torsion
_geom_torsion_publ_flag
C2 C3 C7 O1 . . . . 161.1(5) ?
C4 C3 C7 O1 . . . . -20.7(7) ?
C2 C3 C7 O2 . . . . -20.1(9) ?
C4 C3 C7 O2 . . . . 158.1(6) ?

loop_
_cod_related_entry_id
_cod_related_entry_database
_cod_related_entry_code
1 ChemSpider 203366
